data_7100956
loop_
_publ_author_name
'Vladimir Fedorov'
'Svetlana Kozlova'
'Yu. V. Mironov'
'N. K. Moroz'
'D. Y. Naumov'
'A. Simon'
'S.F. Solodovnikov'
'S. S. Yarovoi'

_publ_section_title
;
Unexpected ligand substitutions in the cluster core
{Re6Se8}: synthesis and structure of the novel cluster compound
Cs11(H3O)[Re6Se4O4Cl6]3.4H2O
;
_journal_name_full 'Chemical Communications'
_journal_paper_doi 10.1039/b412850h
_journal_year 2005
_chemical_formula_moiety Cs11(H3O)[Re6Se4O4Cl6]3.4H2O
_chemical_formula_sum 'Cl18 Cs11 H11 O17 Re18 Se12'
_chemical_formula_weight 6682.32
_space_group_IT_number 148
_symmetry_cell_setting hexagonal
_symmetry_space_group_name_Hall '-R 3'
_symmetry_space_group_name_H-M 'R -3 :H'
_cell_angle_alpha 90.00
_cell_angle_beta 90.00
_cell_angle_gamma 120.00
_cell_formula_units_Z 6
_cell_length_a 17.1360(3)
_cell_length_b 17.1360(3)
_cell_length_c 47.4916(14)
_cell_measurement_temperature 293(2)
_cell_volume 12077.2(5)
_diffrn_ambient_temperature 293(2)
_exptl_crystal_density_diffrn 5.513
_cod_original_sg_symbol_H-M 'R -3'
_cod_original_formula_sum 'H11 Cl18 Cs11 O17 Re18 Se12'
_cod_database_code 7100956

loop_
_symmetry_equiv_pos_as_xyz
'x, y, z'
'-y, x-y, z'
'-x+y, -x, z'
'x+2/3, y+1/3, z+1/3'
'-y+2/3, x-y+1/3, z+1/3'
'-x+y+2/3, -x+1/3, z+1/3'
'x+1/3, y+2/3, z+2/3'
'-y+1/3, x-y+2/3, z+2/3'
'-x+y+1/3, -x+2/3, z+2/3'
'-x, -y, -z'
'y, -x+y, -z'
'x-y, x, -z'
'-x+2/3, -y+1/3, -z+1/3'
'y+2/3, -x+y+1/3, -z+1/3'
'x-y+2/3, x+1/3, -z+1/3'
'-x+1/3, -y+2/3, -z+2/3'
'y+1/3, -x+y+2/3, -z+2/3'
'x-y+1/3, x+2/3, -z+2/3'

loop_
_atom_site_label
_atom_site_type_symbol
_atom_site_fract_x
_atom_site_fract_y
_atom_site_fract_z
_atom_site_U_iso_or_equiv
_atom_site_adp_type
_atom_site_occupancy
_atom_site_symmetry_multiplicity
_atom_site_calc_flag
_atom_site_refinement_flags
_atom_site_disorder_assembly
_atom_site_disorder_group
Re1 Re 0.37097(4) -0.09173(4) 0.108950(13) 0.02289(16) Uani 1 1 d . . .
Re2 Re 0.37236(5) -0.07361(4) 0.057497(13) 0.02787(18) Uani 1 1 d . . .
Re3 Re 0.26528(4) -0.04921(4) 0.088605(13) 0.02848(18) Uani 1 1 d . . .
Re4 Re 0.39788(4) 0.06080(4) 0.118782(13) 0.02704(17) Uani 1 1 d . . .
Re5 Re 0.50435(4) 0.03655(4) 0.087629(13) 0.02839(18) Uani 1 1 d . . .
Re6 Re 0.40043(5) 0.08957(5) 0.064567(14) 0.03254(19) Uani 1 1 d . . .
Se1 Se 0.26676(13) -0.02810(13) 0.03607(4) 0.0425(5) Uani 1 1 d . . .
Se2 Se 0.29240(13) 0.10677(12) 0.09768(4) 0.0398(5) Uani 1 1 d . . .
Se3 Se 0.53189(12) 0.19326(11) 0.09657(4) 0.0383(4) Uani 1 1 d . . .
Se4 Se 0.50676(13) 0.05823(12) 0.03525(4) 0.0411(5) Uani 1 1 d . . .
Cl1 Cl 0.3529(3) -0.2108(3) 0.13825(8) 0.0285(9) Uani 1 1 d . . .
Cl2 Cl 0.3541(3) -0.1876(3) 0.02401(9) 0.0465(12) Uani 1 1 d . . .
Cl3 Cl 0.1029(3) -0.1308(3) 0.09544(11) 0.0532(13) Uani 1 1 d . . .
Cl4 Cl 0.4144(3) 0.1219(3) 0.16570(9) 0.0441(11) Uani 1 1 d . . .
Cl5 Cl 0.6561(3) 0.0674(3) 0.09322(11) 0.0527(13) Uani 1 1 d . . .
Cl6 Cl 0.4220(4) 0.2093(3) 0.03312(11) 0.0573(14) Uani 1 1 d . . .
Cs1 Cs 0.3333 -0.3333 0.07792(4) 0.0372(5) Uani 1 3 d S . .
Cs2 Cs 0.37518(8) -0.07932(8) 0.19758(3) 0.0417(3) Uani 1 1 d . . .
Cs3 Cs 0.64820(9) 0.14862(9) 0.16323(3) 0.0641(4) Uani 1 1 d . . .
Cs4 Cs 0.6667 0.3333 0.03239(4) 0.0509(6) Uani 1 3 d S . .
Cs5 Cs 0.59204(10) -0.11372(10) 0.03614(3) 0.0662(4) Uani 1 1 d . . .
O1 O 0.2610(7) -0.1761(7) 0.0819(2) 0.027(2) Uani 1 1 d . . .
O2 O 0.2825(7) -0.0629(6) 0.1334(2) 0.034(3) Uani 1 1 d . . .
O3 O 0.4812(7) 0.0066(7) 0.1316(2) 0.033(3) Uani 1 1 d . . .
O4 O 0.4599(7) -0.1030(7) 0.0819(2) 0.033(3) Uani 1 1 d . . .
O1W O 0.7951(12) 0.0307(11) 0.0390(4) 0.100(6) Uani 1 1 d U . .
O2W O 0.0000 0.0000 0.0665(15) 0.117(10) Uani 0.50 3 d SPU . .
O3W O 0.704(3) 0.336(5) 0.1942(11) 0.055(16) Uani 0.25 1 d PU . .
O4W O 0.951(4) 0.073(3) 0.0008(11) 0.055(14) Uani 0.25 1 d PU . .

loop_
_atom_site_aniso_label
_atom_site_aniso_U_11
_atom_site_aniso_U_22
_atom_site_aniso_U_33
_atom_site_aniso_U_23
_atom_site_aniso_U_13
_atom_site_aniso_U_12
Re1 0.0255(4) 0.0220(3) 0.0198(3) 0.0019(3) 0.0016(3) 0.0108(3)
Re2 0.0355(4) 0.0260(4) 0.0190(3) 0.0027(3) 0.0018(3) 0.0131(3)
Re3 0.0297(4) 0.0269(4) 0.0284(3) 0.0050(3) 0.0004(3) 0.0139(3)
Re4 0.0315(4) 0.0219(4) 0.0253(3) 0.0008(3) 0.0030(3) 0.0116(3)
Re5 0.0280(4) 0.0258(4) 0.0257(3) 0.0034(3) 0.0061(3) 0.0092(3)
Re6 0.0413(4) 0.0260(4) 0.0276(4) 0.0080(3) 0.0041(3) 0.0148(3)
Se1 0.0508(12) 0.0448(11) 0.0319(9) 0.0065(8) -0.0074(9) 0.0239(10)
Se2 0.0481(12) 0.0344(10) 0.0444(10) 0.0070(8) 0.0046(9) 0.0263(10)
Se3 0.0413(11) 0.0214(9) 0.0409(10) 0.0035(8) 0.0050(8) 0.0073(8)
Se4 0.0502(12) 0.0362(11) 0.0291(9) 0.0096(8) 0.0138(8) 0.0158(9)
Cl1 0.034(2) 0.027(2) 0.024(2) 0.0038(16) -0.0023(16) 0.0149(19)
Cl2 0.065(3) 0.047(3) 0.024(2) -0.002(2) 0.006(2) 0.025(3)
Cl3 0.034(3) 0.052(3) 0.070(3) 0.014(3) 0.002(2) 0.018(2)
Cl4 0.062(3) 0.039(3) 0.032(2) -0.005(2) 0.002(2) 0.026(2)
Cl5 0.035(3) 0.060(3) 0.057(3) 0.018(3) 0.017(2) 0.019(2)
Cl6 0.074(4) 0.051(3) 0.054(3) 0.016(3) 0.007(3) 0.037(3)
Cs1 0.0421(7) 0.0421(7) 0.0274(9) 0.000 0.000 0.0211(4)
Cs2 0.0453(7) 0.0365(7) 0.0435(7) -0.0047(5) -0.0023(5) 0.0206(6)
Cs3 0.0536(9) 0.0530(9) 0.0721(10) 0.0046(7) -0.0133(7) 0.0165(7)
Cs4 0.0589(9) 0.0589(9) 0.0348(11) 0.000 0.000 0.0295(4)
Cs5 0.0756(10) 0.0708(10) 0.0610(9) 0.0057(8) 0.0121(8) 0.0433(9)
O1 0.043(7) 0.034(6) 0.017(5) 0.007(5) 0.000(5) 0.029(6)
O2 0.043(7) 0.015(6) 0.030(6) 0.006(5) -0.016(5) 0.005(5)
O3 0.044(7) 0.030(6) 0.032(6) 0.012(5) 0.011(5) 0.024(6)
O4 0.027(6) 0.040(7) 0.020(5) 0.005(5) 0.001(5) 0.008(6)
O1W 0.109(9) 0.096(8) 0.085(8) 0.000(6) -0.022(6) 0.044(6)
O2W 0.118(9) 0.118(9) 0.117(13) 0.000 0.000 0.059(5)
O3W 0.052(18) 0.055(18) 0.062(18) 0.001(10) 0.004(9) 0.030(12)
O4W 0.056(16) 0.054(16) 0.061(16) -0.005(8) -0.004(8) 0.032(10)

loop_
_geom_bond_atom_site_label_1
_geom_bond_atom_site_label_2
_geom_bond_distance
_geom_bond_site_symmetry_2
_geom_bond_publ_flag
Re1 O4 2.076(11) . ?
Re1 O3 2.092(11) . ?
Re1 O1 2.136(10) . ?
Re1 O2 2.155(12) . ?
Re1 Cl1 2.359(4) . ?
Re1 Re4 2.4612(9) . ?
Re1 Re5 2.4612(9) . ?
Re1 Re2 2.4619(8) . ?
Re1 Re3 2.4625(9) . ?
Re1 Cs2 4.1241(13) 15_445 ?
Re1 Cs1 4.1302(9) . ?
Re1 Cs2 4.1824(13) 14 ?
Re2 O4 2.146(11) . ?
Re2 O1 2.173(10) . ?
Re2 Cl2 2.415(4) . ?
Re2 Se4 2.5143(18) . ?
Re2 Se1 2.5159(19) . ?
Re2 Re5 2.5412(9) . ?
Re2 Re3 2.5478(9) . ?
Re2 Re6 2.6113(9) . ?
Re2 Cs5 4.2671(16) 2_545 ?
Re2 Cs1 4.2684(8) . ?
Re2 Cs5 4.2731(16) . ?
Re3 O1 2.161(10) . ?
Re3 O2 2.179(10) . ?
Re3 Cl3 2.431(5) . ?
Re3 Se2 2.5108(18) . ?
Re3 Se1 2.5194(19) . ?
Re3 Re4 2.5470(9) . ?
Re3 Re6 2.6105(9) . ?
Re3 Cs2 4.2539(13) 15_445 ?
Re3 Cs3 4.3626(16) 15_445 ?
Re3 Cs5 4.4360(16) 2_545 ?
Re4 O3 2.144(10) . ?
Re4 O2 2.167(10) . ?
Re4 Cl4 2.418(4) . ?
Re4 Se2 2.5132(19) . ?
Re4 Se3 2.5151(18) . ?
Re4 Re5 2.5394(9) . ?
Re4 Re6 2.6178(9) . ?
Re4 Cs3 4.2602(16) 15_445 ?
Re4 Cs3 4.3204(15) . ?
Re4 Cs2 4.3575(13) . ?
Re5 O4 2.134(11) . ?
Re5 O3 2.139(10) . ?
Re5 Cl5 2.395(5) . ?
Re5 Se4 2.5125(18) . ?
Re5 Se3 2.5193(18) . ?
Re5 Re6 2.6105(9) . ?
Re5 Cs3 4.2335(16) . ?
Re5 Cs2 4.2888(13) 14 ?
Re5 Cs5 4.3287(16) . ?
Re6 Cl6 2.413(5) . ?
Re6 Se4 2.555(2) . ?
Re6 Se1 2.555(2) . ?
Re6 Se2 2.5557(19) . ?
Re6 Se3 2.5574(19) . ?
Se1 Cs5 3.964(2) 2_545 ?
Se1 Cs5 4.200(2) 10_655 ?
Se2 Cs3 4.058(2) 15_445 ?
Se3 Cs4 3.853(2) . ?
Se3 Cs3 4.013(2) . ?
Se4 Cs5 3.889(2) . ?
Se4 Cs4 4.1027(18) . ?
Se4 Cs5 4.108(2) 10_655 ?
Cl1 Cs1 3.468(4) . ?
Cl1 Cs2 3.493(4) 15_445 ?
Cl1 Cs2 3.508(4) . ?
Cl1 Cs2 3.514(4) 14 ?
Cl2 Cs1 3.468(5) . ?
Cl2 Cs4 3.556(5) 10_655 ?
Cl2 Cs5 3.620(5) 2_545 ?
Cl2 Cs5 3.661(5) . ?
Cl3 Cs2 3.493(5) 15_445 ?
Cl3 Cs3 3.920(6) 15_445 ?
Cl3 Cs5 4.040(6) 2_545 ?
Cl4 Cs3 3.449(5) 3_665 ?
Cl4 Cs2 3.510(5) . ?
Cl4 Cs3 3.699(5) 15_445 ?
Cl4 Cs3 3.801(5) . ?
Cl5 Cs2 3.479(5) 14 ?
Cl5 Cs3 3.633(6) . ?
Cl5 Cs5 3.844(6) . ?
Cl6 Cs5 3.629(6) 10_655 ?
Cl6 Cs4 3.631(5) . ?
Cs1 O4 3.428(11) 2_545 ?
Cs1 O4 3.428(11) . ?
Cs1 O4 3.428(11) 3_655 ?
Cs1 Cl2 3.468(5) 2_545 ?
Cs1 Cl2 3.468(5) 3_655 ?
Cs1 Cl1 3.468(4) 2_545 ?
Cs1 Cl1 3.468(4) 3_655 ?
Cs1 O1 3.490(10) . ?
Cs1 O1 3.490(9) 2_545 ?
Cs1 O1 3.490(9) 3_655 ?
Cs2 O1 3.383(10) 14 ?
Cs2 O4 3.476(10) 15_445 ?
Cs2 Cl5 3.479(5) 15_445 ?
Cs2 O3 3.482(10) 15_445 ?
Cs2 O2 3.489(10) 14 ?
Cs2 Cl1 3.493(4) 14 ?
Cs2 Cl3 3.493(5) 14 ?
Cs2 O2 3.511(10) . ?
Cs2 Cl1 3.514(4) 15_445 ?
Cs2 O3 3.552(10) . ?
Cs3 O2 3.016(12) 14 ?
Cs3 O3W 3.05(6) 3_665 ?
Cs3 O3 3.067(11) . ?
Cs3 O3W 3.21(6) . ?
Cs3 Cl4 3.449(5) 2_655 ?
Cs3 Cl4 3.699(5) 14 ?
Cs3 Cl3 3.920(6) 14 ?
Cs3 Se2 4.058(2) 14 ?
Cs4 Cl2 3.556(5) 10_655 ?
Cs4 Cl2 3.556(5) 11_665 ?
Cs4 Cl2 3.556(5) 12 ?
Cs4 Cl6 3.631(5) 2_655 ?
Cs4 Cl6 3.631(5) 3_665 ?
Cs4 Se3 3.853(2) 2_655 ?
Cs4 Se3 3.853(2) 3_665 ?
Cs4 Se4 4.1027(18) 2_655 ?
Cs4 Se4 4.1027(18) 3_665 ?
Cs5 O1W 3.105(17) . ?
Cs5 O1 3.176(10) 3_655 ?
Cs5 O4 3.209(11) . ?
Cs5 Cl2 3.620(5) 3_655 ?
Cs5 Cl6 3.629(6) 10_655 ?
Cs5 Se1 3.964(2) 3_655 ?
Cs5 Cl3 4.040(6) 3_655 ?
Cs5 Se4 4.108(2) 10_655 ?
Cs5 Se1 4.200(2) 10_655 ?
O1 Cs5 3.176(10) 2_545 ?
O1 Cs2 3.383(10) 15_445 ?
O2 Cs3 3.016(12) 15_445 ?
O2 Cs2 3.489(10) 15_445 ?
O3 Cs2 3.481(10) 14 ?
O4 Cs2 3.476(10) 14 ?
O3W O3W 1.07(7) 3_665 ?
O3W O3W 1.07(7) 2_655 ?
O3W Cs3 3.05(6) 2_655 ?
